data_2243084
loop_
_publ_author_name
'NizamMohideen, M.'
'Syed Abuthahir, S.'
'Viswanathan, V.'
'Velmurugan, D.'
'Karthik Ananth, M.'

_publ_section_title
;
 The crystal structures and Hirshfeld surface analyses of four
 3,5-diacetyl-2-methyl-2,3-dihydro-1,3,4-thiadiazol-2-yl derivatives
;
_journal_coeditor_code SU5508
_journal_issue 10
_journal_name_full 'Acta Crystallographica Section E'
_journal_page_first 1436
_journal_page_last 1444
_journal_paper_doi 10.1107/S2056989019011915
_journal_volume 75
_journal_year 2019
_chemical_formula_iupac 'C22 H21 N3 O4 S, 0.5C H Cl3'
_chemical_formula_moiety 'C22 H21 N3 O4 S, 0.5(C H Cl3)'
_chemical_formula_sum 'C22.5 H21.5 Cl1.5 N3 O4 S'
_chemical_formula_weight 483.16
_chemical_name_systematic
;
4-(5-Acetamido-3-acetyl-2-methyl-2,3-dihydro-1,3,4-thiadiazol-2-yl)phenyl
cinnamate chloroform hemisolvate
;
_space_group_crystal_system triclinic
_space_group_IT_number 2
_space_group_name_Hall '-P 1'
_space_group_name_H-M_alt 'P -1'
_symmetry_space_group_name_Hall '-P 1'
_symmetry_space_group_name_H-M 'P -1'
_atom_sites_solution_hydrogens geom
_atom_sites_solution_primary direct
_atom_sites_solution_secondary difmap
_audit_creation_method SHELXL-2018/3
_cell_angle_alpha 93.1860(10)
_cell_angle_beta 103.945(4)
_cell_angle_gamma 98.489(2)
_cell_formula_units_Z 4
_cell_length_a 10.74270(10)
_cell_length_b 11.0828(2)
_cell_length_c 20.8969(3)
_cell_measurement_reflns_used 8335
_cell_measurement_temperature 293(2)
_cell_measurement_theta_max 26.897
_cell_measurement_theta_min 1.829
_cell_volume 2377.40(8)
_computing_cell_refinement
;
SAINT (Bruker, 2008)
;
_computing_data_collection
;
APEX2 (Bruker, 2008)
;
_computing_data_reduction
;
SAINT (Bruker, 2008)
;
_computing_molecular_graphics
;
ORTEP-3 for Windows (Farrugia, 2012) and Mercury (Macrae <i>et al.</i>,
2008)
;
_computing_publication_material
;
WinGX (Farrugia, 2012), publCIF (Westrip, 2010) and PLATON
(Spek, 2009)
;
_computing_structure_refinement
;
SHELXL-2018/3 (Sheldrick, 2015)
;
_computing_structure_solution
;
SHELXS-2018/3 (Sheldrick, 2008)
;
_diffrn_ambient_temperature 293(2)
_diffrn_measured_fraction_theta_full 0.996
_diffrn_measured_fraction_theta_max 0.996
_diffrn_measurement_device_type 'Bruker Kappa APEXII CCD'
_diffrn_measurement_method '\w and \f scans'
_diffrn_radiation_type MoK\a
_diffrn_radiation_wavelength 0.71073
_diffrn_reflns_av_R_equivalents 0.0266
_diffrn_reflns_av_unetI/netI 0.0229
_diffrn_reflns_limit_h_max 12
_diffrn_reflns_limit_h_min -12
_diffrn_reflns_limit_k_max 13
_diffrn_reflns_limit_k_min -13
_diffrn_reflns_limit_l_max 24
_diffrn_reflns_limit_l_min -24
_diffrn_reflns_number 31719
_diffrn_reflns_theta_full 24.998
_diffrn_reflns_theta_max 24.998
_diffrn_reflns_theta_min 1.866
_exptl_absorpt_coefficient_mu 0.338
_exptl_absorpt_correction_T_max 0.856
_exptl_absorpt_correction_T_min 0.741
_exptl_absorpt_correction_type multi-scan
_exptl_absorpt_process_details
;
(<i>SADABS</i>; Bruker, 2008)
;
_exptl_crystal_colour Colourless
_exptl_crystal_density_diffrn 1.350
_exptl_crystal_description Block
_exptl_crystal_F_000 1004
_exptl_crystal_size_max 0.300
_exptl_crystal_size_mid 0.250
_exptl_crystal_size_min 0.200
_refine_diff_density_max 0.544
_refine_diff_density_min -0.599
_refine_ls_extinction_method none
_refine_ls_goodness_of_fit_ref 1.088
_refine_ls_hydrogen_treatment constr
_refine_ls_matrix_type full
_refine_ls_number_parameters 583
_refine_ls_number_reflns 8335
_refine_ls_number_restraints 0
_refine_ls_restrained_S_all 1.088
_refine_ls_R_factor_all 0.0708
_refine_ls_R_factor_gt 0.0581
_refine_ls_shift/su_max 0.001
_refine_ls_shift/su_mean 0.000
_refine_ls_structure_factor_coef Fsqd
_refine_ls_weighting_details 'w=1/[\s^2^(Fo^2^)+(0.1202P)^2^+0.8010P] where P=(Fo^2^+2Fc^2^)/3'
_refine_ls_weighting_scheme calc
_refine_ls_wR_factor_gt 0.1840
_refine_ls_wR_factor_ref 0.1952
_reflns_number_gt 6495
_reflns_number_total 8335
_reflns_threshold_expression 'I > 2\s(I)'
_cod_data_source_file su5508sup1.cif
_cod_data_source_block IV
_cod_original_cell_volume 2377.39(7)
_cod_original_formula_sum 'C22.50 H21.50 Cl1.50 N3 O4 S'
_cod_database_code 2243084
_shelx_space_group_comment
;
The symmetry employed for this shelxl refinement is uniquely defined
by the following loop, which should always be used as a source of
symmetry information in preference to the above space-group names.
They are only intended as comments.
;
_shelx_estimated_absorpt_t_min 0.905
_shelx_estimated_absorpt_t_max 0.935

loop_
_space_group_symop_operation_xyz
'x, y, z'
'-x, -y, -z'

loop_
_atom_site_type_symbol
_atom_site_label
_atom_site_fract_x
_atom_site_fract_y
_atom_site_fract_z
_atom_site_U_iso_or_equiv
_atom_site_adp_type
_atom_site_calc_flag
_atom_site_occupancy
C C1A 0.7194(4) 0.1544(3) 0.06419(17) 0.0762(10) Uani d 1
H H1A1 0.679416 0.205916 0.032712 0.114 Uiso calc 1
H H1A2 0.656947 0.117324 0.086277 0.114 Uiso calc 1
H H1A3 0.749989 0.091555 0.041580 0.114 Uiso calc 1
C C1B 0.6139(3) 0.7996(3) 0.05275(15) 0.0639(8) Uani d 1
H H1B1 0.695480 0.854537 0.064442 0.096 Uiso calc 1
H H1B2 0.544321 0.845480 0.051555 0.096 Uiso calc 1
H H1B3 0.602589 0.757019 0.009951 0.096 Uiso calc 1
C C2A 0.8309(3) 0.2293(3) 0.11376(14) 0.0533(7) Uani d 1
C C2B 0.6126(3) 0.7094(2) 0.10287(13) 0.0484(6) Uani d 1
C C3A 0.9511(2) 0.0017(2) 0.20325(12) 0.0428(5) Uani d 1
C C3B 0.3223(2) 0.5173(2) 0.03235(12) 0.0427(5) Uani d 1
C C4A 1.0210(3) -0.1768(3) 0.25439(14) 0.0513(6) Uani d 1
C C4B 0.1169(3) 0.3955(3) -0.02802(15) 0.0583(7) Uani d 1
C C5A 0.9753(3) -0.3054(3) 0.26544(17) 0.0680(8) Uani d 1
H H5A1 1.045685 -0.351101 0.269622 0.102 Uiso calc 1
H H5A2 0.905121 -0.341904 0.228557 0.102 Uiso calc 1
H H5A3 0.945710 -0.306228 0.305263 0.102 Uiso calc 1
C C5B 0.0036(3) 0.3916(4) -0.08641(18) 0.0799(10) Uani d 1
H H5B1 -0.051581 0.313263 -0.092202 0.120 Uiso calc 1
H H5B2 0.034438 0.403920 -0.125414 0.120 Uiso calc 1
H H5B3 -0.044694 0.455046 -0.079113 0.120 Uiso calc 1
C C6A 1.0106(2) 0.2332(2) 0.21533(13) 0.0465(6) Uani d 1
C C6B 0.4970(2) 0.5235(2) 0.13959(12) 0.0432(5) Uani d 1
C C7A 1.1137(3) 0.3185(3) 0.19223(17) 0.0632(8) Uani d 1
H H7A1 1.128809 0.280281 0.153057 0.095 Uiso calc 1
H H7A2 1.193202 0.334094 0.226558 0.095 Uiso calc 1
H H7A3 1.083562 0.394438 0.182604 0.095 Uiso calc 1
C C7B 0.6069(3) 0.4474(3) 0.14865(15) 0.0574(7) Uani d 1
H H7B1 0.611552 0.413704 0.106132 0.086 Uiso calc 1
H H7B2 0.590135 0.382120 0.175304 0.086 Uiso calc 1
H H7B3 0.687998 0.498827 0.170196 0.086 Uiso calc 1
C C8A 0.9573(2) 0.2918(2) 0.26755(13) 0.0439(6) Uani d 1
C C8B 0.4791(2) 0.5838(2) 0.20332(12) 0.0430(5) Uani d 1
C C9A 0.8302(3) 0.2560(3) 0.27116(15) 0.0579(7) Uani d 1
H H9A 0.774920 0.197301 0.239339 0.069 Uiso calc 1
C C9B 0.5678(3) 0.5896(3) 0.26339(14) 0.0604(7) Uani d 1
H H9B 0.642341 0.554829 0.266019 0.072 Uiso calc 1
C C10A 0.7844(3) 0.3056(3) 0.32095(16) 0.0636(8) Uani d 1
H H10A 0.698835 0.280633 0.322681 0.076 Uiso calc 1
C C10B 0.5487(3) 0.6453(3) 0.31927(15) 0.0672(8) Uani d 1
H H10B 0.609121 0.646886 0.359678 0.081 Uiso calc 1
C C11A 0.8654(3) 0.3919(3) 0.36804(14) 0.0549(7) Uani d 1
C C11B 0.4411(3) 0.6985(3) 0.31586(14) 0.0543(7) Uani d 1
C C12A 0.9920(3) 0.4299(3) 0.36570(15) 0.0574(7) Uani d 1
H H12A 1.046685 0.488670 0.397663 0.069 Uiso calc 1
C C12B 0.3529(3) 0.6951(4) 0.25795(16) 0.0733(9) Uani d 1
H H12B 0.279542 0.731560 0.255771 0.088 Uiso calc 1
C C13A 1.0363(3) 0.3802(3) 0.31574(14) 0.0530(7) Uani d 1
H H13A 1.121732 0.406325 0.314039 0.064 Uiso calc 1
C C13B 0.3712(3) 0.6372(4) 0.20168(15) 0.0702(9) Uani d 1
H H13B 0.309114 0.634359 0.161743 0.084 Uiso calc 1
C C14A 0.8162(3) 0.5525(3) 0.43336(15) 0.0570(7) Uani d 1
C C14B 0.3303(3) 0.7229(3) 0.39933(14) 0.0551(7) Uani d 1
C C15A 0.7524(3) 0.5734(3) 0.48581(14) 0.0606(7) Uani d 1
H H15A 0.722788 0.507454 0.506914 0.073 Uiso calc 1
C C15B 0.3246(3) 0.8066(3) 0.45431(14) 0.0590(7) Uani d 1
H H15B 0.395847 0.867181 0.473069 0.071 Uiso calc 1
C C16A 0.7357(3) 0.6851(3) 0.50409(14) 0.0582(7) Uani d 1
H H16A 0.767123 0.747609 0.481341 0.070 Uiso calc 1
C C16B 0.2218(3) 0.7990(3) 0.47811(14) 0.0563(7) Uani d 1
H H16B 0.154112 0.735313 0.458827 0.068 Uiso calc 1
C C17A 0.6744(3) 0.7222(3) 0.55536(14) 0.0571(7) Uani d 1
C C17B 0.2007(3) 0.8783(3) 0.53116(13) 0.0527(6) Uani d 1
C C18A 0.6129(4) 0.6396(3) 0.5895(2) 0.0805(10) Uani d 1
H H18A 0.607888 0.556028 0.579260 0.097 Uiso calc 1
C C18B 0.0791(3) 0.8648(4) 0.54331(18) 0.0796(10) Uani d 1
H H18B 0.012376 0.805620 0.517842 0.096 Uiso calc 1
C C19A 0.5588(4) 0.6798(4) 0.6385(2) 0.0973(13) Uani d 1
H H19A 0.516647 0.623096 0.660692 0.117 Uiso calc 1
C C19B 0.0559(4) 0.9382(5) 0.5928(2) 0.1002(14) Uani d 1
H H19B -0.026287 0.927828 0.600861 0.120 Uiso calc 1
C C20A 0.5667(4) 0.8028(4) 0.6549(2) 0.0883(12) Uani d 1
H H20A 0.530013 0.829440 0.687996 0.106 Uiso calc 1
C C20B 0.1510(5) 1.0252(4) 0.6299(2) 0.0951(13) Uani d 1
H H20B 0.133699 1.075734 0.662592 0.114 Uiso calc 1
C C21A 0.6284(3) 0.8853(4) 0.62237(18) 0.0754(10) Uani d 1
H H21A 0.634720 0.968781 0.633653 0.090 Uiso calc 1
C C21B 0.2717(5) 1.0388(4) 0.61940(19) 0.0928(13) Uani d 1
H H21B 0.337669 1.098062 0.645371 0.111 Uiso calc 1
C C22A 0.6817(3) 0.8462(3) 0.57277(16) 0.0656(8) Uani d 1
H H22A 0.723142 0.903687 0.550683 0.079 Uiso calc 1
C C22B 0.2968(3) 0.9659(3) 0.57086(16) 0.0704(9) Uani d 1
H H22B 0.380255 0.975483 0.564433 0.085 Uiso calc 1
C C24 1.3645(7) 0.9979(5) 0.1756(3) 0.1254(18) Uani d 1
H H24 1.320200 0.999896 0.211398 0.150 Uiso calc 1
N N1A 0.9043(2) 0.1694(2) 0.15926(10) 0.0479(5) Uani d 1
N N1B 0.5106(2) 0.61660(19) 0.09130(10) 0.0433(5) Uani d 1
N N2A 0.9315(2) -0.1208(2) 0.21358(11) 0.0470(5) Uani d 1
H H2A 0.858413 -0.164752 0.193076 0.056 Uiso calc 1
N N2B 0.2116(2) 0.4957(2) -0.01916(11) 0.0502(5) Uani d 1
H H2B 0.201657 0.548981 -0.047555 0.060 Uiso calc 1
N N3A 0.8666(2) 0.04364(19) 0.16030(11) 0.0469(5) Uani d 1
N N3B 0.4087(2) 0.61029(19) 0.03472(10) 0.0445(5) Uani d 1
O O1A 0.8567(2) 0.34125(19) 0.11497(11) 0.0623(5) Uani d 1
O O1B 0.70071(19) 0.7159(2) 0.15333(10) 0.0637(5) Uani d 1
O O2A 1.1291(2) -0.1226(2) 0.28060(13) 0.0768(7) Uani d 1
O O2B 0.1249(3) 0.3165(2) 0.00948(13) 0.0913(8) Uani d 1
O O3A 0.8151(2) 0.4318(2) 0.42002(11) 0.0691(6) Uani d 1
O O3B 0.4300(2) 0.7646(2) 0.37297(10) 0.0688(6) Uani d 1
O O4A 0.8612(3) 0.6288(2) 0.40394(13) 0.0848(8) Uani d 1
O O4B 0.2575(2) 0.6284(2) 0.37835(12) 0.0732(6) Uani d 1
Cl Cl1 1.5222(2) 0.9672(2) 0.20900(13) 0.1808(8) Uani d 1
Cl Cl2 1.2776(3) 0.8889(2) 0.11689(11) 0.2206(13) Uani d 1
Cl Cl3 1.3765(3) 1.14052(19) 0.14707(17) 0.2181(12) Uani d 1
S S1A 1.08765(6) 0.10243(6) 0.24908(4) 0.0508(2) Uani d 1
S S1B 0.34553(7) 0.42085(6) 0.09567(3) 0.0545(2) Uani d 1

loop_
_atom_site_aniso_label
_atom_site_aniso_U_11
_atom_site_aniso_U_22
_atom_site_aniso_U_33
_atom_site_aniso_U_12
_atom_site_aniso_U_13
_atom_site_aniso_U_23
C1A 0.082(2) 0.065(2) 0.067(2) 0.0200(17) -0.0145(17) 0.0092(16)
C1B 0.0673(18) 0.0550(17) 0.0610(17) -0.0091(14) 0.0098(14) 0.0149(14)
C2A 0.0551(15) 0.0531(17) 0.0535(15) 0.0188(13) 0.0101(13) 0.0093(12)
C2B 0.0463(14) 0.0460(14) 0.0510(15) 0.0035(11) 0.0110(12) 0.0059(11)
C3A 0.0395(12) 0.0463(14) 0.0437(13) 0.0122(10) 0.0097(10) 0.0046(11)
C3B 0.0470(13) 0.0409(13) 0.0413(13) 0.0067(11) 0.0136(10) 0.0038(10)
C4A 0.0485(15) 0.0518(15) 0.0544(15) 0.0179(12) 0.0084(12) 0.0055(12)
C4B 0.0587(16) 0.0536(17) 0.0563(16) -0.0040(13) 0.0114(13) 0.0007(14)
C5A 0.0688(19) 0.0624(19) 0.071(2) 0.0157(15) 0.0074(16) 0.0210(15)
C5B 0.068(2) 0.076(2) 0.075(2) -0.0125(17) -0.0051(17) -0.0012(18)
C6A 0.0375(12) 0.0462(14) 0.0553(15) 0.0080(10) 0.0090(11) 0.0094(11)
C6B 0.0468(13) 0.0433(13) 0.0422(13) 0.0083(10) 0.0143(10) 0.0106(10)
C7A 0.0517(16) 0.0670(19) 0.0725(19) 0.0017(14) 0.0215(14) 0.0158(15)
C7B 0.0640(17) 0.0566(17) 0.0588(16) 0.0224(14) 0.0210(14) 0.0104(13)
C8A 0.0391(12) 0.0391(13) 0.0522(14) 0.0072(10) 0.0072(11) 0.0106(11)
C8B 0.0404(12) 0.0481(14) 0.0416(13) 0.0088(10) 0.0104(10) 0.0097(10)
C9A 0.0432(14) 0.0574(17) 0.0686(18) -0.0024(12) 0.0151(13) -0.0080(14)
C9B 0.0535(16) 0.079(2) 0.0504(16) 0.0248(14) 0.0077(13) 0.0047(14)
C10A 0.0484(15) 0.0632(19) 0.080(2) 0.0017(13) 0.0239(15) -0.0034(16)
C10B 0.0640(18) 0.089(2) 0.0446(15) 0.0199(16) 0.0038(13) -0.0036(15)
C11A 0.0644(17) 0.0493(15) 0.0547(16) 0.0140(13) 0.0188(13) 0.0063(12)
C11B 0.0523(15) 0.0601(17) 0.0498(15) -0.0003(13) 0.0195(12) -0.0050(13)
C12A 0.0552(16) 0.0505(16) 0.0596(17) 0.0053(13) 0.0051(13) -0.0037(13)
C12B 0.0629(18) 0.103(3) 0.0615(18) 0.0410(18) 0.0159(15) -0.0015(18)
C13A 0.0397(13) 0.0475(15) 0.0659(17) 0.0024(11) 0.0054(12) 0.0017(13)
C13B 0.0597(18) 0.106(3) 0.0482(16) 0.0386(18) 0.0066(14) 0.0016(16)
C14A 0.0629(17) 0.0595(18) 0.0515(15) 0.0194(14) 0.0134(13) 0.0090(14)
C14B 0.0583(16) 0.0581(17) 0.0510(15) 0.0077(14) 0.0195(13) 0.0038(13)
C15A 0.0626(17) 0.070(2) 0.0518(16) 0.0162(15) 0.0148(14) 0.0086(14)
C15B 0.0604(17) 0.0621(18) 0.0525(16) 0.0006(14) 0.0185(13) -0.0034(13)
C16A 0.0579(16) 0.0639(18) 0.0537(16) 0.0156(14) 0.0118(13) 0.0082(13)
C16B 0.0610(17) 0.0563(17) 0.0521(15) 0.0044(13) 0.0188(13) 0.0036(13)
C17A 0.0501(15) 0.0641(18) 0.0551(16) 0.0129(13) 0.0084(12) 0.0005(14)
C17B 0.0589(16) 0.0563(16) 0.0472(14) 0.0114(13) 0.0196(12) 0.0082(12)
C18A 0.087(2) 0.065(2) 0.100(3) 0.0131(18) 0.046(2) -0.0006(19)
C18B 0.0610(19) 0.103(3) 0.076(2) 0.0076(18) 0.0262(17) -0.005(2)
C19A 0.104(3) 0.091(3) 0.115(3) 0.009(2) 0.066(3) 0.008(2)
C19B 0.079(3) 0.144(4) 0.093(3) 0.034(3) 0.046(2) 0.001(3)
C20A 0.078(2) 0.098(3) 0.093(3) 0.008(2) 0.038(2) -0.020(2)
C20B 0.126(4) 0.099(3) 0.074(2) 0.031(3) 0.047(3) -0.009(2)
C21A 0.0651(19) 0.074(2) 0.080(2) 0.0074(17) 0.0121(17) -0.0206(18)
C21B 0.116(3) 0.087(3) 0.069(2) -0.013(2) 0.035(2) -0.017(2)
C22A 0.0594(17) 0.069(2) 0.0665(19) 0.0123(15) 0.0124(15) 0.0028(15)
C22B 0.0693(19) 0.078(2) 0.0634(19) -0.0020(16) 0.0272(16) -0.0027(16)
C24 0.168(5) 0.093(3) 0.119(4) 0.023(3) 0.043(4) 0.006(3)
N1A 0.0458(11) 0.0486(12) 0.0466(12) 0.0108(9) 0.0037(9) 0.0088(9)
N1B 0.0444(11) 0.0436(11) 0.0404(11) 0.0034(9) 0.0091(9) 0.0086(9)
N2A 0.0415(11) 0.0471(12) 0.0500(12) 0.0090(9) 0.0055(9) 0.0059(9)
N2B 0.0505(12) 0.0498(13) 0.0457(12) 0.0005(10) 0.0067(10) 0.0097(10)
N3A 0.0456(11) 0.0440(12) 0.0479(12) 0.0093(9) 0.0045(9) 0.0055(9)
N3B 0.0440(11) 0.0464(12) 0.0399(11) 0.0032(9) 0.0065(9) 0.0059(9)
O1A 0.0632(12) 0.0530(12) 0.0688(13) 0.0158(9) 0.0061(10) 0.0190(10)
O1B 0.0515(11) 0.0662(13) 0.0604(12) -0.0058(9) -0.0027(9) 0.0112(10)
O2A 0.0540(12) 0.0581(13) 0.1058(18) 0.0173(10) -0.0092(12) 0.0100(12)
O2B 0.0909(18) 0.0728(16) 0.0852(17) -0.0283(13) -0.0044(14) 0.0229(14)
O3A 0.0904(16) 0.0576(13) 0.0693(13) 0.0136(11) 0.0388(12) 0.0051(10)
O3B 0.0651(12) 0.0771(15) 0.0625(12) -0.0080(11) 0.0302(10) -0.0173(11)
O4A 0.121(2) 0.0660(15) 0.0900(17) 0.0323(14) 0.0583(16) 0.0181(13)
O4B 0.0861(15) 0.0571(13) 0.0781(15) -0.0089(12) 0.0397(12) -0.0078(11)
Cl1 0.1491(16) 0.1571(16) 0.220(2) 0.0242(13) 0.0127(15) 0.0345(15)
Cl2 0.292(3) 0.1581(18) 0.1448(16) 0.0026(19) -0.0530(18) 0.0216(13)
Cl3 0.261(3) 0.1176(13) 0.342(3) 0.0661(16) 0.164(3) 0.1005(18)
S1A 0.0372(3) 0.0504(4) 0.0610(4) 0.0115(3) 0.0027(3) 0.0053(3)
S1B 0.0620(4) 0.0483(4) 0.0473(4) -0.0053(3) 0.0097(3) 0.0128(3)

loop_
_atom_type_symbol
_atom_type_description
_atom_type_scat_dispersion_real
_atom_type_scat_dispersion_imag
_atom_type_scat_source
C C 0.0033 0.0016 'International Tables Vol C Tables 4.2.6.8 and 6.1.1.4'
H H 0.0000 0.0000 'International Tables Vol C Tables 4.2.6.8 and 6.1.1.4'
N N 0.0061 0.0033 'International Tables Vol C Tables 4.2.6.8 and 6.1.1.4'
O O 0.0106 0.0060 'International Tables Vol C Tables 4.2.6.8 and 6.1.1.4'
Cl Cl 0.1484 0.1585 'International Tables Vol C Tables 4.2.6.8 and 6.1.1.4'
S S 0.1246 0.1234 'International Tables Vol C Tables 4.2.6.8 and 6.1.1.4'

loop_
_geom_angle_atom_site_label_1
_geom_angle_atom_site_label_2
_geom_angle_atom_site_label_3
_geom_angle
C2A C1A H1A1 109.5
C2A C1A H1A2 109.5
H1A1 C1A H1A2 109.5
C2A C1A H1A3 109.5
H1A1 C1A H1A3 109.5
H1A2 C1A H1A3 109.5
C2B C1B H1B1 109.5
C2B C1B H1B2 109.5
H1B1 C1B H1B2 109.5
C2B C1B H1B3 109.5
H1B1 C1B H1B3 109.5
H1B2 C1B H1B3 109.5
O1A C2A N1A 120.1(3)
O1A C2A C1A 122.7(2)
N1A C2A C1A 117.2(3)
O1B C2B N1B 119.5(2)
O1B C2B C1B 122.4(2)
N1B C2B C1B 118.1(2)
N3A C3A N2A 119.8(2)
N3A C3A S1A 118.7(2)
N2A C3A S1A 121.56(18)
N3B C3B N2B 119.9(2)
N3B C3B S1B 118.86(19)
N2B C3B S1B 121.26(19)
O2A C4A N2A 121.2(3)
O2A C4A C5A 122.9(3)
N2A C4A C5A 115.9(2)
O2B C4B N2B 121.5(3)
O2B C4B C5B 123.0(3)
N2B C4B C5B 115.5(3)
C4A C5A H5A1 109.5
C4A C5A H5A2 109.5
H5A1 C5A H5A2 109.5
C4A C5A H5A3 109.5
H5A1 C5A H5A3 109.5
H5A2 C5A H5A3 109.5
C4B C5B H5B1 109.5
C4B C5B H5B2 109.5
H5B1 C5B H5B2 109.5
C4B C5B H5B3 109.5
H5B1 C5B H5B3 109.5
H5B2 C5B H5B3 109.5
N1A C6A C8A 111.2(2)
N1A C6A C7A 112.5(2)
C8A C6A C7A 114.9(2)
N1A C6A S1A 101.33(16)
C8A C6A S1A 108.81(17)
C7A C6A S1A 107.09(18)
N1B C6B C8B 110.5(2)
N1B C6B C7B 111.1(2)
C8B C6B C7B 115.2(2)
N1B C6B S1B 102.28(15)
C8B C6B S1B 109.63(16)
C7B C6B S1B 107.21(19)
C6A C7A H7A1 109.5
C6A C7A H7A2 109.5
H7A1 C7A H7A2 109.5
C6A C7A H7A3 109.5
H7A1 C7A H7A3 109.5
H7A2 C7A H7A3 109.5
C6B C7B H7B1 109.5
C6B C7B H7B2 109.5
H7B1 C7B H7B2 109.5
C6B C7B H7B3 109.5
H7B1 C7B H7B3 109.5
H7B2 C7B H7B3 109.5
C9A C8A C13A 117.6(3)
C9A C8A C6A 121.6(2)
C13A C8A C6A 120.7(2)
C13B C8B C9B 117.3(2)
C13B C8B C6B 119.6(2)
C9B C8B C6B 123.0(2)
C10A C9A C8A 121.1(3)
C10A C9A H9A 119.4
C8A C9A H9A 119.4
C10B C9B C8B 121.3(3)
C10B C9B H9B 119.4
C8B C9B H9B 119.4
C11A C10A C9A 119.7(3)
C11A C10A H10A 120.1
C9A C10A H10A 120.1
C11B C10B C9B 119.9(3)
C11B C10B H10B 120.0
C9B C10B H10B 120.0
C10A C11A C12A 120.6(3)
C10A C11A O3A 116.6(3)
C12A C11A O3A 122.7(3)
C12B C11B C10B 120.3(3)
C12B C11B O3B 120.9(3)
C10B C11B O3B 118.6(3)
C13A C12A C11A 119.2(3)
C13A C12A H12A 120.4
C11A C12A H12A 120.4
C11B C12B C13B 119.7(3)
C11B C12B H12B 120.1
C13B C12B H12B 120.1
C12A C13A C8A 121.8(3)
C12A C13A H13A 119.1
C8A C13A H13A 119.1
C8B C13B C12B 121.4(3)
C8B C13B H13B 119.3
C12B C13B H13B 119.3
O4A C14A O3A 122.9(3)
O4A C14A C15A 126.1(3)
O3A C14A C15A 111.0(3)
O4B C14B O3B 122.5(3)
O4B C14B C15B 126.1(3)
O3B C14B C15B 111.4(3)
C16A C15A C14A 121.0(3)
C16A C15A H15A 119.5
C14A C15A H15A 119.5
C16B C15B C14B 121.8(3)
C16B C15B H15B 119.1
C14B C15B H15B 119.1
C15A C16A C17A 128.1(3)
C15A C16A H16A 115.9
C17A C16A H16A 115.9
C15B C16B C17B 127.8(3)
C15B C16B H16B 116.1
C17B C16B H16B 116.1
C18A C17A C22A 118.0(3)
C18A C17A C16A 123.0(3)
C22A C17A C16A 119.0(3)
C22B C17B C18B 117.7(3)
C22B C17B C16B 123.5(3)
C18B C17B C16B 118.9(3)
C19A C18A C17A 120.6(4)
C19A C18A H18A 119.7
C17A C18A H18A 119.7
C19B C18B C17B 120.3(4)
C19B C18B H18B 119.8
C17B C18B H18B 119.8
C20A C19A C18A 120.5(4)
C20A C19A H19A 119.7
C18A C19A H19A 119.7
C20B C19B C18B 120.7(4)
C20B C19B H19B 119.6
C18B C19B H19B 119.6
C21A C20A C19A 119.6(4)
C21A C20A H20A 120.2
C19A C20A H20A 120.2
C19B C20B C21B 119.9(4)
C19B C20B H20B 120.1
C21B C20B H20B 120.1
C20A C21A C22A 120.4(3)
C20A C21A H21A 119.8
C22A C21A H21A 119.8
C20B C21B C22B 120.1(4)
C20B C21B H21B 119.9
C22B C21B H21B 119.9
C21A C22A C17A 120.9(3)
C21A C22A H22A 119.6
C17A C22A H22A 119.6
C21B C22B C17B 121.2(3)
C21B C22B H22B 119.4
C17B C22B H22B 119.4
Cl2 C24 Cl3 112.3(4)
Cl2 C24 Cl1 111.7(3)
Cl3 C24 Cl1 108.8(4)
Cl2 C24 H24 107.9
Cl3 C24 H24 107.9
Cl1 C24 H24 107.9
C2A N1A N3A 118.9(2)
C2A N1A C6A 123.1(2)
N3A N1A C6A 117.22(19)
C2B N1B N3B 119.7(2)
C2B N1B C6B 122.5(2)
N3B N1B C6B 117.59(19)
C4A N2A C3A 124.2(2)
C4A N2A H2A 117.9
C3A N2A H2A 117.9
C4B N2B C3B 124.3(2)
C4B N2B H2B 117.8
C3B N2B H2B 117.8
C3A N3A N1A 110.1(2)
C3B N3B N1B 110.6(2)
C14A O3A C11A 119.8(2)
C14B O3B C11B 117.8(2)
C3A S1A C6A 89.27(11)
C3B S1B C6B 90.27(11)

loop_
_geom_bond_atom_site_label_1
_geom_bond_atom_site_label_2
_geom_bond_distance
C1A C2A 1.487(4)
C1A H1A1 0.9600
C1A H1A2 0.9600
C1A H1A3 0.9600
C1B C2B 1.489(4)
C1B H1B1 0.9600
C1B H1B2 0.9600
C1B H1B3 0.9600
C2A O1A 1.228(3)
C2A N1A 1.353(3)
C2B O1B 1.226(3)
C2B N1B 1.352(3)
C3A N3A 1.275(3)
C3A N2A 1.379(3)
C3A S1A 1.742(3)
C3B N3B 1.271(3)
C3B N2B 1.379(3)
C3B S1B 1.741(3)
C4A O2A 1.209(3)
C4A N2A 1.370(3)
C4A C5A 1.486(4)
C4B O2B 1.206(4)
C4B N2B 1.362(4)
C4B C5B 1.495(4)
C5A H5A1 0.9600
C5A H5A2 0.9600
C5A H5A3 0.9600
C5B H5B1 0.9600
C5B H5B2 0.9600
C5B H5B3 0.9600
C6A N1A 1.484(3)
C6A C8A 1.508(4)
C6A C7A 1.533(4)
C6A S1A 1.863(3)
C6B N1B 1.499(3)
C6B C8B 1.523(3)
C6B C7B 1.531(4)
C6B S1B 1.845(3)
C7A H7A1 0.9600
C7A H7A2 0.9600
C7A H7A3 0.9600
C7B H7B1 0.9600
C7B H7B2 0.9600
C7B H7B3 0.9600
C8A C9A 1.386(4)
C8A C13A 1.388(4)
C8B C13B 1.371(4)
C8B C9B 1.373(4)
C9A C10A 1.375(4)
C9A H9A 0.9300
C9B C10B 1.363(4)
C9B H9B 0.9300
C10A C11A 1.370(4)
C10A H10A 0.9300
C10B C11B 1.362(4)
C10B H10B 0.9300
C11A C12A 1.376(4)
C11A O3A 1.403(3)
C11B C12B 1.340(4)
C11B O3B 1.404(3)
C12A C13A 1.369(4)
C12A H12A 0.9300
C12B C13B 1.377(4)
C12B H12B 0.9300
C13A H13A 0.9300
C13B H13B 0.9300
C14A O4A 1.187(4)
C14A O3A 1.350(4)
C14A C15A 1.451(4)
C14B O4B 1.202(4)
C14B O3B 1.353(4)
C14B C15B 1.455(4)
C15A C16A 1.325(4)
C15A H15A 0.9300
C15B C16B 1.310(4)
C15B H15B 0.9300
C16A C17A 1.457(4)
C16A H16A 0.9300
C16B C17B 1.457(4)
C16B H16B 0.9300
C17A C18A 1.379(5)
C17A C22A 1.388(4)
C17B C22B 1.378(4)
C17B C18B 1.379(4)
C18A C19A 1.378(5)
C18A H18A 0.9300
C18B C19B 1.373(5)
C18B H18B 0.9300
C19A C20A 1.372(6)
C19A H19A 0.9300
C19B C20B 1.348(7)
C19B H19B 0.9300
C20A C21A 1.358(6)
C20A H20A 0.9300
C20B C21B 1.355(6)
C20B H20B 0.9300
C21A C22A 1.378(5)
C21A H21A 0.9300
C21B C22B 1.364(5)
C21B H21B 0.9300
C22A H22A 0.9300
C22B H22B 0.9300
C24 Cl2 1.669(6)
C24 Cl3 1.718(6)
C24 Cl1 1.761(7)
C24 H24 0.9800
N1A N3A 1.396(3)
N1B N3B 1.395(3)
N2A H2A 0.8600
N2B H2B 0.8600

loop_
_geom_hbond_atom_site_label_D
_geom_hbond_atom_site_label_H
_geom_hbond_atom_site_label_A
_geom_hbond_site_symmetry_A
_geom_hbond_distance_DH
_geom_hbond_distance_HA
_geom_hbond_distance_DA
_geom_hbond_angle_DHA
_geom_hbond_publ_flag
N2A H2A O1B 1_545 0.86 1.96 2.815(3) 172 yes
N2B H2B O1A 2_665 0.86 1.96 2.810(3) 169 yes
C5A H5A2 O1B 1_545 0.96 2.56 3.344(4) 139 yes
C5A H5A3 O4A 1_545 0.96 2.54 3.477(4) 164 yes
C12B H12B O2A 1_465 0.93 2.56 3.459(4) 161 yes

loop_
_geom_torsion_atom_site_label_1
_geom_torsion_atom_site_label_2
_geom_torsion_atom_site_label_3
_geom_torsion_atom_site_label_4
_geom_torsion
N1A C6A C8A C9A 18.9(3)
C7A C6A C8A C9A 148.1(3)
S1A C6A C8A C9A -91.9(3)
N1A C6A C8A C13A -164.1(2)
C7A C6A C8A C13A -34.9(3)
S1A C6A C8A C13A 85.1(3)
N1B C6B C8B C13B 63.4(3)
C7B C6B C8B C13B -169.6(3)
S1B C6B C8B C13B -48.6(3)
N1B C6B C8B C9B -115.5(3)
C7B C6B C8B C9B 11.5(4)
S1B C6B C8B C9B 132.5(3)
C13A C8A C9A C10A -0.4(4)
C6A C8A C9A C10A 176.7(3)
C13B C8B C9B C10B 0.6(5)
C6B C8B C9B C10B 179.5(3)
C8A C9A C10A C11A -0.1(5)
C8B C9B C10B C11B -1.2(5)
C9A C10A C11A C12A 0.4(5)
C9A C10A C11A O3A -175.4(3)
C9B C10B C11B C12B 0.9(5)
C9B C10B C11B O3B -174.3(3)
C10A C11A C12A C13A -0.1(5)
O3A C11A C12A C13A 175.4(3)
C10B C11B C12B C13B 0.1(6)
O3B C11B C12B C13B 175.2(3)
C11A C12A C13A C8A -0.4(4)
C9A C8A C13A C12A 0.7(4)
C6A C8A C13A C12A -176.5(3)
C9B C8B C13B C12B 0.4(5)
C6B C8B C13B C12B -178.5(3)
C11B C12B C13B C8B -0.7(6)
O4A C14A C15A C16A 2.2(5)
O3A C14A C15A C16A -176.0(3)
O4B C14B C15B C16B -14.4(5)
O3B C14B C15B C16B 165.3(3)
C14A C15A C16A C17A -180.0(3)
C14B C15B C16B C17B -177.9(3)
C15A C16A C17A C18A -5.9(5)
C15A C16A C17A C22A 171.7(3)
C15B C16B C17B C22B -9.2(5)
C15B C16B C17B C18B 171.7(3)
C22A C17A C18A C19A 1.0(6)
C16A C17A C18A C19A 178.6(4)
C22B C17B C18B C19B 0.9(6)
C16B C17B C18B C19B -179.8(4)
C17A C18A C19A C20A -0.9(7)
C17B C18B C19B C20B 0.6(7)
C18A C19A C20A C21A 0.0(7)
C18B C19B C20B C21B -1.5(8)
C19A C20A C21A C22A 0.7(6)
C19B C20B C21B C22B 0.9(7)
C20A C21A C22A C17A -0.5(5)
C18A C17A C22A C21A -0.4(5)
C16A C17A C22A C21A -178.1(3)
C20B C21B C22B C17B 0.7(7)
C18B C17B C22B C21B -1.6(5)
C16B C17B C22B C21B 179.2(3)
O1A C2A N1A N3A 174.7(2)
C1A C2A N1A N3A -4.5(4)
O1A C2A N1A C6A 5.1(4)
C1A C2A N1A C6A -174.1(3)
C8A C6A N1A C2A 73.6(3)
C7A C6A N1A C2A -56.8(3)
S1A C6A N1A C2A -170.9(2)
C8A C6A N1A N3A -96.1(2)
C7A C6A N1A N3A 133.4(2)
S1A C6A N1A N3A 19.4(2)
O1B C2B N1B N3B 178.5(2)
C1B C2B N1B N3B -2.1(4)
O1B C2B N1B C6B 3.1(4)
C1B C2B N1B C6B -177.6(2)
C8B C6B N1B C2B 65.2(3)
C7B C6B N1B C2B -64.0(3)
S1B C6B N1B C2B -178.2(2)
C8B C6B N1B N3B -110.4(2)
C7B C6B N1B N3B 120.4(2)
S1B C6B N1B N3B 6.3(2)
O2A C4A N2A C3A -5.8(4)
C5A C4A N2A C3A 172.6(3)
N3A C3A N2A C4A 174.3(2)
S1A C3A N2A C4A -7.2(4)
O2B C4B N2B C3B -0.7(5)
C5B C4B N2B C3B 178.8(3)
N3B C3B N2B C4B 176.4(3)
S1B C3B N2B C4B -4.9(4)
N2A C3A N3A N1A 178.5(2)
S1A C3A N3A N1A 0.0(3)
C2A N1A N3A C3A 175.8(2)
C6A N1A N3A C3A -14.0(3)
N2B C3B N3B N1B 178.6(2)
S1B C3B N3B N1B -0.2(3)
C2B N1B N3B C3B 179.9(2)
C6B N1B N3B C3B -4.4(3)
O4A C14A O3A C11A -2.0(5)
C15A C14A O3A C11A 176.3(2)
C10A C11A O3A C14A -125.4(3)
C12A C11A O3A C14A 58.9(4)
O4B C14B O3B C11B 5.0(5)
C15B C14B O3B C11B -174.7(3)
C12B C11B O3B C14B 68.0(4)
C10B C11B O3B C14B -116.7(3)
N3A C3A S1A C6A 9.8(2)
N2A C3A S1A C6A -168.6(2)
N1A C6A S1A C3A -14.77(17)
C8A C6A S1A C3A 102.52(18)
C7A C6A S1A C3A -132.8(2)
N3B C3B S1B C6B 3.4(2)
N2B C3B S1B C6B -175.3(2)
N1B C6B S1B C3B -4.89(16)
C8B C6B S1B C3B 112.41(18)
C7B C6B S1B C3B -121.86(19)

_cod_database_fobs_code 2243084
